data_7206273
loop_
_publ_author_name
'Chen, Haiyan'
'Xiao, Dongrong'
'He, Jianghong'
'Li, Zhifu'
'Zhang, Guangju'
'Sun, Dianzhen'
'Yuan, Ruo'
'Wang, Enbo'
'Luo, Qun-Li'

_publ_section_title
;
 A series of novel entangled coordination frameworks with inherent
 features of self-threading, polyrotaxane and polycatenane
;
_journal_issue 15
_journal_name_full CrystEngComm
_journal_page_first 4988
_journal_paper_doi 10.1039/c1ce05254c
_journal_volume 13
_journal_year 2011
_chemical_formula_sum 'C50 H46 N8 Ni2 O11'
_chemical_formula_weight 1052.37
_chemical_name_systematic
;
?
;
_space_group_IT_number 9
_symmetry_cell_setting monoclinic
_symmetry_space_group_name_Hall 'C -2yc'
_symmetry_space_group_name_H-M 'C 1 c 1'
_atom_sites_solution_hydrogens geom
_atom_sites_solution_primary direct
_atom_sites_solution_secondary difmap
_audit_creation_method SHELXL-97
_cell_angle_alpha 90.00
_cell_angle_beta 97.067(2)
_cell_angle_gamma 90.00
_cell_formula_units_Z 4
_cell_length_a 9.1045(3)
_cell_length_b 19.8708(6)
_cell_length_c 26.5094(8)
_cell_measurement_reflns_used 17765
_cell_measurement_temperature 296(2)
_cell_measurement_theta_max 27.56
_cell_measurement_theta_min 1.55
_cell_volume 4759.5(3)
_computing_cell_refinement 'SMART (Bruker, 2001)'
_computing_data_collection 'SMART (Bruker, 2001)'
_computing_data_reduction 'SAINT (Bruker, 2001)'
_computing_molecular_graphics 'SHELXTL-PLUS (Sheldrick, 1990)'
_computing_publication_material 'SHELXL-97 (Sheldrick, 1997)'
_computing_structure_refinement 'SHELXL-97 (Sheldrick, 1997)'
_computing_structure_solution 'SHELXS-97 (Sheldrick, 1990)'
_diffrn_ambient_temperature 296(2)
_diffrn_measured_fraction_theta_full 0.991
_diffrn_measured_fraction_theta_max 0.991
_diffrn_measurement_device_type 'Bruker APEX CCD area-detector'
_diffrn_measurement_method 'phi and omega scans'
_diffrn_radiation_monochromator graphite
_diffrn_radiation_source 'fine-focus sealed tube'
_diffrn_radiation_type MoK\a
_diffrn_radiation_wavelength 0.71073
_diffrn_reflns_av_R_equivalents 0.0294
_diffrn_reflns_av_sigmaI/netI 0.0532
_diffrn_reflns_limit_h_max 10
_diffrn_reflns_limit_h_min -11
_diffrn_reflns_limit_k_max 25
_diffrn_reflns_limit_k_min -25
_diffrn_reflns_limit_l_max 34
_diffrn_reflns_limit_l_min -34
_diffrn_reflns_number 17765
_diffrn_reflns_theta_full 27.56
_diffrn_reflns_theta_max 27.56
_diffrn_reflns_theta_min 1.55
_exptl_absorpt_coefficient_mu 0.862
_exptl_absorpt_correction_T_max 0.7409
_exptl_absorpt_correction_T_min 0.7029
_exptl_absorpt_correction_type multi-scan
_exptl_absorpt_process_details 'SADABS(Sheldrick, 1996)'
_exptl_crystal_colour green
_exptl_crystal_density_diffrn 1.469
_exptl_crystal_density_method 'not measured'
_exptl_crystal_description block
_exptl_crystal_F_000 2184
_exptl_crystal_size_max 0.44
_exptl_crystal_size_mid 0.40
_exptl_crystal_size_min 0.37
_refine_diff_density_max 1.182
_refine_diff_density_min -0.403
_refine_diff_density_rms 0.076
_refine_ls_abs_structure_details 'Flack H D (1983), Acta Cryst. A39, 876-881'
_refine_ls_abs_structure_Flack 0.016(13)
_refine_ls_extinction_method none
_refine_ls_goodness_of_fit_ref 1.001
_refine_ls_hydrogen_treatment constr
_refine_ls_matrix_type full
_refine_ls_number_parameters 650
_refine_ls_number_reflns 8836
_refine_ls_number_restraints 30
_refine_ls_restrained_S_all 1.011
_refine_ls_R_factor_all 0.0609
_refine_ls_R_factor_gt 0.0488
_refine_ls_shift/su_max 0.000
_refine_ls_shift/su_mean 0.000
_refine_ls_structure_factor_coef Fsqd
_refine_ls_weighting_details 'calc w=1/[\s^2^(Fo^2^)+(0.0930P)^2^+0.0000P] where P=(Fo^2^+2Fc^2^)/3'
_refine_ls_weighting_scheme calc
_refine_ls_wR_factor_gt 0.1302
_refine_ls_wR_factor_ref 0.1386
_reflns_number_gt 7295
_reflns_number_total 8836
_reflns_threshold_expression >2sigma(I)
_cod_data_source_file c1ce05254c.txt
_cod_data_source_block c24b
_cod_depositor_comments
;
The following automatic conversions were performed:

'_symmetry_cell_setting' value 'Monoclinic' changed to 'monoclinic'
according to /home/saulius/struct/CIF-dictionaries/cif_core.dic
dictionary named 'cif_core.dic' version 2.4.1 from 2010-06-29.

Automatic conversion script
Id: cif_fix_values 1715 2011-07-08 13:25:40Z adriana 
;
_cod_original_sg_symbol_H-M Cc
_cod_database_code 7206273

loop_
_symmetry_equiv_pos_as_xyz
'x, y, z'
'x, -y, z+1/2'
'x+1/2, y+1/2, z'
'x+1/2, -y+1/2, z+1/2'

loop_
_atom_site_label
_atom_site_type_symbol
_atom_site_fract_x
_atom_site_fract_y
_atom_site_fract_z
_atom_site_U_iso_or_equiv
_atom_site_adp_type
_atom_site_occupancy
_atom_site_symmetry_multiplicity
_atom_site_calc_flag
_atom_site_refinement_flags
_atom_site_disorder_assembly
_atom_site_disorder_group
Ni1 Ni 0.71875(6) 0.14802(3) 0.13731(2) 0.04022(16) Uani 1 1 d . . .
Ni2 Ni 0.85598(5) 0.10906(3) -0.54108(2) 0.03775(15) Uani 1 1 d . . .
C1 C 0.5370(5) 0.0452(2) -0.01974(18) 0.0401(10) Uani 1 1 d . . .
H1A H 0.5889 0.0121 -0.0002 0.048 Uiso 1 1 calc R . .
C2 C 0.4812(6) 0.0311(2) -0.06913(18) 0.0432(11) Uani 1 1 d . . .
H2A H 0.4978 -0.0110 -0.0827 0.052 Uiso 1 1 calc R . .
C3 C 0.4002(6) 0.0788(2) -0.09907(18) 0.0416(10) Uani 1 1 d . . .
C4 C 0.3785(6) 0.1428(2) -0.0776(2) 0.0474(12) Uani 1 1 d . . .
H4A H 0.3238 0.1754 -0.0968 0.057 Uiso 1 1 calc R . .
C5 C 0.4375(6) 0.1569(3) -0.0288(2) 0.0470(12) Uani 1 1 d . . .
H5A H 0.4248 0.1995 -0.0154 0.056 Uiso 1 1 calc R . .
C6 C 0.5172(5) 0.1077(2) 0.00137(18) 0.0411(10) Uani 1 1 d . . .
C7 C 0.5858(5) 0.1227(2) 0.05359(18) 0.0399(10) Uani 1 1 d . . .
C8 C 0.3338(6) 0.0641(3) -0.15098(19) 0.0492(12) Uani 1 1 d . . .
C9 C 0.4021(6) 0.0112(2) -0.18192(16) 0.0400(10) Uani 1 1 d . . .
C10 C 0.3181(6) -0.0357(3) -0.21065(19) 0.0502(12) Uani 1 1 d . . .
H10A H 0.2184 -0.0409 -0.2070 0.060 Uiso 1 1 calc R . .
C11 C 0.3823(6) -0.0753(3) -0.24512(19) 0.0488(12) Uani 1 1 d . . .
H11A H 0.3254 -0.1072 -0.2644 0.059 Uiso 1 1 calc R . .
C12 C 0.5302(6) -0.0677(2) -0.25092(16) 0.0407(10) Uani 1 1 d . . .
C13 C 0.6144(6) -0.0214(3) -0.22072(19) 0.0473(12) Uani 1 1 d . . .
H13A H 0.7140 -0.0159 -0.2244 0.057 Uiso 1 1 calc R . .
C14 C 0.5525(7) 0.0164(3) -0.1856(2) 0.0543(14) Uani 1 1 d . . .
H14A H 0.6111 0.0455 -0.1642 0.065 Uiso 1 1 calc R . .
C15 C 0.5983(6) -0.1030(2) -0.29181(18) 0.0458(12) Uani 1 1 d . . .
C16 C 0.8713(8) 0.2533(4) 0.2114(2) 0.0715(18) Uani 1 1 d . . .
H16A H 0.9344 0.2228 0.2296 0.086 Uiso 1 1 calc R . .
C17 C 0.7064(7) 0.2938(3) 0.1566(2) 0.0570(14) Uani 1 1 d . . .
H17A H 0.6347 0.2979 0.1287 0.068 Uiso 1 1 calc R . .
C18 C 0.8601(10) 0.3192(4) 0.2226(3) 0.085(2) Uani 1 1 d . . .
H18A H 0.9169 0.3425 0.2485 0.103 Uiso 1 1 calc R . .
C19 C 0.6852(15) 0.4092(5) 0.1937(5) 0.132(4) Uani 1 1 d DU . .
H19A H 0.6872 0.4193 0.2295 0.132 Uiso 0.58(2) 1 calc PR A 1
H19B H 0.5822 0.4070 0.1791 0.132 Uiso 0.58(2) 1 calc PR A 1
H19C H 0.5929 0.4028 0.2078 0.132 Uiso 0.42(2) 1 d PR A 2
H19D H 0.7511 0.4336 0.2188 0.132 Uiso 0.42(2) 1 d PR A 2
C20 C 0.7583(17) 0.4666(5) 0.1688(4) 0.078(5) Uani 0.58(2) 1 d PDU A 1
H20A H 0.7047 0.5069 0.1761 0.078 Uiso 0.58(2) 1 calc PR A 1
H20B H 0.8567 0.4709 0.1872 0.078 Uiso 0.58(2) 1 calc PR A 1
C20A C 0.6533(19) 0.4502(11) 0.1470(7) 0.098(8) Uani 0.42(2) 1 d PDU A 2
H20C H 0.6078 0.4916 0.1567 0.098 Uiso 0.42(2) 1 calc PR A 2
H20D H 0.5786 0.4262 0.1246 0.098 Uiso 0.42(2) 1 calc PR A 2
C21 C 0.7769(12) 0.4702(5) 0.1147(3) 0.114(3) Uani 1 1 d DU . .
H21A H 0.8766 0.4870 0.1137 0.114 Uiso 0.58(2) 1 calc PR A 1
H21B H 0.7776 0.4239 0.1032 0.114 Uiso 0.58(2) 1 calc PR A 1
H21C H 0.8545 0.4985 0.1319 0.114 Uiso 0.42(2) 1 d PR A 2
H21D H 0.8205 0.4301 0.1019 0.114 Uiso 0.42(2) 1 d PR A 2
C22 C 0.6852(7) 0.5064(4) 0.0746(2) 0.0679(17) Uani 1 1 d . A .
H22A H 0.6148 0.4752 0.0569 0.081 Uiso 1 1 calc R . .
H22B H 0.7479 0.5229 0.0502 0.081 Uiso 1 1 calc R . .
C23 C 0.4595(6) 0.5670(3) 0.09678(19) 0.0496(12) Uani 1 1 d . A .
H23A H 0.3927 0.5327 0.0867 0.059 Uiso 1 1 calc R . .
C24 C 0.6652(6) 0.6225(3) 0.1129(2) 0.0611(15) Uani 1 1 d . A .
H24A H 0.7648 0.6341 0.1158 0.073 Uiso 1 1 calc R . .
C25 C 0.5542(6) 0.6599(3) 0.1274(2) 0.0513(13) Uani 1 1 d . A .
H25A H 0.5647 0.7023 0.1422 0.062 Uiso 1 1 calc R . .
C26 C 0.7885(5) 0.1472(2) -0.39912(17) 0.0373(10) Uani 1 1 d . . .
C27 C 0.8313(5) 0.2094(2) -0.37804(18) 0.0417(10) Uani 1 1 d . . .
H27A H 0.8601 0.2437 -0.3986 0.050 Uiso 1 1 calc R . .
C28 C 0.8310(5) 0.2204(2) -0.32715(18) 0.0408(10) Uani 1 1 d . . .
H28A H 0.8663 0.2609 -0.3128 0.049 Uiso 1 1 calc R . .
C29 C 0.7778(6) 0.1709(2) -0.29656(18) 0.0438(11) Uani 1 1 d . . .
C30 C 0.7283(6) 0.1102(3) -0.3182(2) 0.0479(12) Uani 1 1 d . . .
H30A H 0.6899 0.0775 -0.2983 0.058 Uiso 1 1 calc R . .
C31 C 0.7360(6) 0.0981(3) -0.36899(19) 0.0462(12) Uani 1 1 d . . .
H31A H 0.7058 0.0568 -0.3831 0.055 Uiso 1 1 calc R . .
C32 C 0.8061(5) 0.1339(2) -0.45404(18) 0.0384(10) Uani 1 1 d . . .
C33 C 0.7684(6) 0.1826(3) -0.24143(18) 0.0476(12) Uani 1 1 d . . .
C34 C 0.8739(6) 0.2297(2) -0.21121(17) 0.0430(11) Uani 1 1 d . . .
C35 C 1.0232(6) 0.2308(3) -0.21649(19) 0.0485(12) Uani 1 1 d . . .
H35A H 1.0574 0.2069 -0.2428 0.058 Uiso 1 1 calc R . .
C36 C 1.1222(6) 0.2668(3) -0.18336(18) 0.0462(11) Uani 1 1 d . . .
H36A H 1.2229 0.2649 -0.1862 0.055 Uiso 1 1 calc R . .
C37 C 1.0717(6) 0.3059(3) -0.14577(16) 0.0415(11) Uani 1 1 d . . .
C38 C 0.9215(6) 0.3071(3) -0.14142(19) 0.0509(12) Uani 1 1 d . . .
H38A H 0.8864 0.3343 -0.1170 0.061 Uiso 1 1 calc R . .
C39 C 0.8232(6) 0.2682(3) -0.1731(2) 0.0572(14) Uani 1 1 d . . .
H39A H 0.7233 0.2677 -0.1688 0.069 Uiso 1 1 calc R . .
C40 C 1.1786(6) 0.3426(2) -0.10812(17) 0.0421(11) Uani 1 1 d . . .
C41 C 1.1416(6) 0.1725(2) -0.49437(18) 0.0419(11) Uani 1 1 d . . .
H41A H 1.0903 0.2052 -0.4785 0.050 Uiso 1 1 calc R . .
C42 C 1.1927(6) 0.0885(3) -0.5399(2) 0.0461(11) Uani 1 1 d . . .
H42A H 1.1815 0.0515 -0.5615 0.055 Uiso 1 1 calc R . .
C43 C 1.3240(6) 0.1147(3) -0.5195(2) 0.0504(12) Uani 1 1 d . . .
H43A H 1.4180 0.0998 -0.5243 0.061 Uiso 1 1 calc R . .
C44 C 1.3993(6) 0.2109(3) -0.4611(2) 0.0560(14) Uani 1 1 d . . .
H44A H 1.4655 0.1831 -0.4385 0.067 Uiso 1 1 calc R . .
H44B H 1.3494 0.2416 -0.4404 0.067 Uiso 1 1 calc R . .
C45 C 1.4882(7) 0.2509(3) -0.4943(3) 0.0623(15) Uani 1 1 d . . .
H45A H 1.5219 0.2212 -0.5196 0.075 Uiso 1 1 calc R . .
H45B H 1.5750 0.2686 -0.4737 0.075 Uiso 1 1 calc R . .
C46 C 1.4023(7) 0.3089(3) -0.5212(2) 0.0607(15) Uani 1 1 d . . .
H46A H 1.3150 0.2919 -0.5420 0.073 Uiso 1 1 calc R . .
H46B H 1.3706 0.3398 -0.4964 0.073 Uiso 1 1 calc R . .
C47 C 1.4998(8) 0.3445(3) -0.5538(3) 0.080(2) Uani 1 1 d . . .
H47A H 1.5133 0.3160 -0.5825 0.096 Uiso 1 1 calc R . .
H47B H 1.5961 0.3511 -0.5343 0.096 Uiso 1 1 calc R . .
C48 C 1.4073(7) 0.4623(3) -0.5448(2) 0.0545(14) Uani 1 1 d . . .
H48A H 1.4015 0.4593 -0.5101 0.065 Uiso 1 1 calc R . .
C49 C 1.4383(10) 0.4337(4) -0.6210(3) 0.083(2) Uani 1 1 d . . .
H49A H 1.4560 0.4084 -0.6491 0.100 Uiso 1 1 calc R . .
C50 C 1.4045(9) 0.4995(4) -0.6203(2) 0.0754(19) Uani 1 1 d . . .
H50A H 1.3972 0.5283 -0.6482 0.090 Uiso 1 1 calc R . .
N1 N 0.7763(5) 0.2387(2) 0.16940(16) 0.0468(10) Uani 1 1 d . . .
N2 N 0.7499(8) 0.3449(3) 0.1889(2) 0.0752(17) Uani 1 1 d . A .
N3 N 0.6024(5) 0.5643(2) 0.09296(16) 0.0501(10) Uani 1 1 d . . .
N4 N 0.4229(5) 0.62546(19) 0.11707(15) 0.0440(9) Uani 1 1 d . . .
N5 N 1.0783(5) 0.1248(2) -0.52380(15) 0.0406(9) Uani 1 1 d . . .
N6 N 1.2891(4) 0.1680(2) -0.49015(15) 0.0415(9) Uani 1 1 d . . .
N7 N 1.4413(6) 0.4119(2) -0.5735(2) 0.0638(13) Uani 1 1 d . . .
N8 N 1.3826(5) 0.5172(2) -0.57192(16) 0.0460(9) Uani 1 1 d . . .
O1 O 0.6111(4) 0.18310(16) 0.06750(12) 0.0471(8) Uani 1 1 d . . .
OW1 O 1.4679(9) 0.3745(4) -0.2049(3) 0.138(3) Uani 1 1 d . . .
O2 O 0.6216(4) 0.07434(16) 0.08397(13) 0.0467(8) Uani 1 1 d . . .
O3 O 0.5203(4) -0.13947(18) -0.32351(13) 0.0484(8) Uani 1 1 d . . .
O4 O 0.7345(5) -0.0947(2) -0.29528(14) 0.0554(10) Uani 1 1 d . . .
O5 O 0.2210(6) 0.0930(2) -0.17013(17) 0.0736(12) Uani 1 1 d . . .
O6 O 0.8183(4) 0.18232(16) -0.48353(12) 0.0428(7) Uani 1 1 d . . .
O7 O 0.8165(4) 0.07324(16) -0.46882(12) 0.0458(8) Uani 1 1 d . . .
O8 O 1.3155(4) 0.3362(2) -0.10955(13) 0.0512(9) Uani 1 1 d . . .
O9 O 1.1298(4) 0.37767(18) -0.07425(12) 0.0444(8) Uani 1 1 d . . .
O10 O 0.6741(6) 0.1540(2) -0.22033(16) 0.0747(13) Uani 1 1 d . . .

loop_
_atom_site_aniso_label
_atom_site_aniso_U_11
_atom_site_aniso_U_22
_atom_site_aniso_U_33
_atom_site_aniso_U_23
_atom_site_aniso_U_13
_atom_site_aniso_U_12
Ni1 0.0463(4) 0.0335(3) 0.0408(3) 0.0010(2) 0.0053(2) 0.0006(3)
Ni2 0.0417(3) 0.0330(3) 0.0374(3) 0.0019(2) 0.0001(2) 0.0003(3)
C1 0.044(3) 0.029(2) 0.048(3) 0.0031(19) 0.006(2) 0.0058(19)
C2 0.054(3) 0.034(2) 0.042(2) 0.0006(19) 0.007(2) 0.009(2)
C3 0.046(3) 0.033(2) 0.046(3) 0.0013(19) 0.008(2) 0.009(2)
C4 0.056(3) 0.037(3) 0.048(3) 0.001(2) 0.000(2) 0.017(2)
C5 0.050(3) 0.033(2) 0.058(3) -0.004(2) 0.005(2) 0.013(2)
C6 0.041(3) 0.037(2) 0.045(2) -0.0006(19) 0.008(2) 0.003(2)
C7 0.041(3) 0.033(2) 0.046(2) 0.0036(19) 0.006(2) 0.0047(19)
C8 0.049(3) 0.051(3) 0.049(3) 0.004(2) 0.009(2) 0.016(2)
C9 0.049(3) 0.032(2) 0.038(2) 0.0028(18) 0.003(2) 0.003(2)
C10 0.045(3) 0.063(3) 0.043(3) 0.002(2) 0.008(2) 0.000(2)
C11 0.057(3) 0.043(3) 0.046(3) -0.005(2) 0.004(2) -0.004(2)
C12 0.047(3) 0.040(3) 0.035(2) 0.0047(19) 0.0067(19) -0.001(2)
C13 0.046(3) 0.048(3) 0.049(3) -0.004(2) 0.008(2) -0.009(2)
C14 0.066(4) 0.049(3) 0.049(3) -0.010(2) 0.011(3) -0.012(3)
C15 0.053(3) 0.043(3) 0.043(3) -0.001(2) 0.011(2) -0.007(2)
C16 0.084(5) 0.072(4) 0.055(3) -0.018(3) -0.008(3) 0.013(4)
C17 0.063(4) 0.042(3) 0.068(3) -0.007(2) 0.017(3) -0.002(3)
C18 0.090(6) 0.092(6) 0.076(4) -0.037(4) 0.016(4) -0.031(5)
C19 0.156(8) 0.087(6) 0.161(7) -0.041(6) 0.054(6) 0.006(6)
C20 0.112(9) 0.060(6) 0.060(6) -0.002(5) 0.000(6) 0.028(6)
C20A 0.092(11) 0.083(10) 0.122(11) -0.013(8) 0.018(8) 0.018(8)
C21 0.126(7) 0.091(6) 0.124(6) -0.002(5) 0.012(5) 0.038(5)
C22 0.066(4) 0.069(4) 0.070(4) -0.015(3) 0.012(3) 0.016(3)
C23 0.052(3) 0.043(3) 0.052(3) -0.003(2) 0.005(2) -0.001(2)
C24 0.039(3) 0.071(4) 0.073(4) 0.000(3) 0.003(3) -0.008(3)
C25 0.041(3) 0.040(3) 0.071(3) -0.003(2) 0.001(2) -0.002(2)
C26 0.035(2) 0.034(2) 0.042(2) -0.0001(18) -0.0020(19) 0.0035(18)
C27 0.045(3) 0.034(2) 0.046(2) 0.0099(19) 0.001(2) -0.0021(19)
C28 0.041(3) 0.033(2) 0.047(3) -0.0028(19) 0.000(2) -0.0047(19)
C29 0.050(3) 0.039(2) 0.041(2) -0.0018(19) 0.000(2) -0.012(2)
C30 0.049(3) 0.046(3) 0.048(3) 0.004(2) 0.001(2) -0.014(2)
C31 0.047(3) 0.037(2) 0.053(3) -0.008(2) -0.001(2) -0.010(2)
C32 0.030(2) 0.041(2) 0.043(2) 0.001(2) -0.0005(18) 0.0003(19)
C33 0.047(3) 0.053(3) 0.040(3) 0.004(2) -0.006(2) -0.012(2)
C34 0.047(3) 0.042(3) 0.038(2) 0.001(2) -0.002(2) -0.010(2)
C35 0.050(3) 0.052(3) 0.041(3) -0.010(2) -0.003(2) 0.004(2)
C36 0.044(3) 0.049(3) 0.044(3) -0.006(2) 0.000(2) 0.003(2)
C37 0.050(3) 0.040(3) 0.033(2) -0.0014(18) -0.001(2) 0.001(2)
C38 0.050(3) 0.059(3) 0.043(3) -0.012(2) 0.002(2) 0.002(2)
C39 0.048(3) 0.076(4) 0.047(3) -0.012(3) 0.003(2) -0.007(3)
C40 0.044(3) 0.044(3) 0.036(2) -0.0015(19) 0.001(2) 0.007(2)
C41 0.041(3) 0.035(2) 0.050(3) -0.002(2) 0.007(2) 0.007(2)
C42 0.041(3) 0.043(3) 0.057(3) -0.011(2) 0.015(2) -0.007(2)
C43 0.048(3) 0.044(3) 0.060(3) -0.002(2) 0.010(2) 0.012(2)
C44 0.039(3) 0.058(3) 0.067(3) -0.013(3) -0.007(2) 0.001(2)
C45 0.043(3) 0.050(3) 0.092(4) -0.019(3) 0.004(3) -0.004(3)
C46 0.051(3) 0.042(3) 0.092(4) -0.014(3) 0.018(3) 0.003(2)
C47 0.069(4) 0.043(3) 0.137(6) -0.014(4) 0.046(4) 0.003(3)
C48 0.065(4) 0.041(3) 0.059(3) -0.007(2) 0.015(3) 0.004(2)
C49 0.121(6) 0.065(4) 0.067(4) -0.033(3) 0.025(4) -0.019(4)
C50 0.104(5) 0.074(4) 0.050(3) -0.014(3) 0.014(3) -0.020(4)
N1 0.047(3) 0.038(2) 0.055(2) -0.0050(18) 0.0069(19) -0.0046(18)
N2 0.100(5) 0.043(3) 0.088(4) -0.018(3) 0.033(4) -0.013(3)
N3 0.046(3) 0.053(3) 0.050(2) -0.003(2) 0.0038(19) 0.003(2)
N4 0.051(3) 0.034(2) 0.047(2) -0.0004(18) 0.0093(19) -0.0007(18)
N5 0.043(2) 0.037(2) 0.041(2) 0.0019(16) 0.0042(17) 0.0014(17)
N6 0.036(2) 0.041(2) 0.047(2) -0.0059(17) 0.0022(17) 0.0013(17)
N7 0.068(3) 0.043(2) 0.085(4) -0.015(2) 0.028(3) -0.010(2)
N8 0.048(2) 0.038(2) 0.050(2) -0.0051(19) -0.0004(18) -0.0019(18)
O1 0.064(2) 0.0334(18) 0.0438(17) -0.0015(14) 0.0044(15) -0.0026(15)
OW1 0.107(5) 0.134(6) 0.171(7) -0.057(5) 0.014(5) -0.007(4)
O2 0.052(2) 0.0337(17) 0.0532(19) 0.0030(15) 0.0023(15) 0.0023(15)
O3 0.054(2) 0.046(2) 0.0456(18) -0.0084(16) 0.0074(16) -0.0065(16)
O4 0.058(3) 0.061(2) 0.049(2) -0.0148(17) 0.0121(18) -0.0098(19)
O5 0.082(3) 0.071(3) 0.065(3) -0.008(2) -0.004(2) 0.028(3)
O6 0.049(2) 0.0365(18) 0.0422(17) 0.0020(14) 0.0034(14) 0.0040(15)
O7 0.061(2) 0.0341(18) 0.0417(17) -0.0019(13) 0.0014(15) 0.0025(15)
O8 0.048(2) 0.055(2) 0.049(2) -0.0164(17) 0.0002(16) 0.0025(18)
O9 0.051(2) 0.0417(18) 0.0403(18) -0.0076(14) 0.0039(15) 0.0027(15)
O10 0.095(4) 0.078(3) 0.052(2) -0.006(2) 0.009(2) -0.041(3)

loop_
_atom_type_symbol
_atom_type_description
_atom_type_scat_dispersion_real
_atom_type_scat_dispersion_imag
_atom_type_scat_source
C C 0.0033 0.0016 'International Tables Vol C Tables 4.2.6.8 and 6.1.1.4'
H H 0.0000 0.0000 'International Tables Vol C Tables 4.2.6.8 and 6.1.1.4'
N N 0.0061 0.0033 'International Tables Vol C Tables 4.2.6.8 and 6.1.1.4'
O O 0.0106 0.0060 'International Tables Vol C Tables 4.2.6.8 and 6.1.1.4'
Ni Ni 0.3393 1.1124 'International Tables Vol C Tables 4.2.6.8 and 6.1.1.4'

loop_
_geom_angle_atom_site_label_1
_geom_angle_atom_site_label_2
_geom_angle_atom_site_label_3
_geom_angle
_geom_angle_site_symmetry_1
_geom_angle_site_symmetry_3
_geom_angle_publ_flag
N1 Ni1 N4 96.21(17) . 3_545 ?
N1 Ni1 O4 96.04(18) . 2 ?
N4 Ni1 O4 98.39(16) 3_545 2 ?
N1 Ni1 O1 98.21(16) . . ?
N4 Ni1 O1 100.48(15) 3_545 . ?
O4 Ni1 O1 154.90(15) 2 . ?
N1 Ni1 O2 160.58(16) . . ?
N4 Ni1 O2 89.52(15) 3_545 . ?
O4 Ni1 O2 101.47(15) 2 . ?
O1 Ni1 O2 62.45(12) . . ?
N1 Ni1 O3 93.16(15) . 2 ?
N4 Ni1 O3 158.83(14) 3_545 2 ?
O4 Ni1 O3 61.67(14) 2 2 ?
O1 Ni1 O3 96.90(14) . 2 ?
O2 Ni1 O3 87.86(14) . 2 ?
N1 Ni1 C7 129.43(17) . . ?
N4 Ni1 C7 94.65(16) 3_545 . ?
O4 Ni1 C7 130.78(17) 2 . ?
O1 Ni1 C7 31.22(14) . . ?
O2 Ni1 C7 31.27(14) . . ?
O3 Ni1 C7 93.97(15) 2 . ?
N1 Ni1 C15 96.83(17) . 2 ?
N4 Ni1 C15 128.72(17) 3_545 2 ?
O4 Ni1 C15 30.96(17) 2 2 ?
O1 Ni1 C15 126.14(17) . 2 ?
O2 Ni1 C15 93.94(16) . 2 ?
O3 Ni1 C15 30.78(15) 2 2 ?
C7 Ni1 C15 113.66(17) . 2 ?
N8 Ni2 N5 93.67(17) 3_445 . ?
N8 Ni2 O8 97.70(16) 3_445 4_454 ?
N5 Ni2 O8 100.22(15) . 4_454 ?
N8 Ni2 O7 95.99(15) 3_445 . ?
N5 Ni2 O7 97.03(15) . . ?
O8 Ni2 O7 157.18(14) 4_454 . ?
N8 Ni2 O9 95.80(16) 3_445 4_454 ?
N5 Ni2 O9 160.70(14) . 4_454 ?
O8 Ni2 O9 61.87(13) 4_454 4_454 ?
O7 Ni2 O9 98.66(13) . 4_454 ?
N8 Ni2 O6 157.88(15) 3_445 . ?
N5 Ni2 O6 88.73(15) . . ?
O8 Ni2 O6 103.51(14) 4_454 . ?
O7 Ni2 O6 61.91(12) . . ?
O9 Ni2 O6 88.79(13) 4_454 . ?
N8 Ni2 C40 99.28(17) 3_445 4_454 ?
N5 Ni2 C40 130.54(16) . 4_454 ?
O8 Ni2 C40 30.96(15) 4_454 4_454 ?
O7 Ni2 C40 128.29(15) . 4_454 ?
O9 Ni2 C40 30.97(14) 4_454 4_454 ?
O6 Ni2 C40 95.76(14) . 4_454 ?
N8 Ni2 C32 127.24(16) 3_445 . ?
N5 Ni2 C32 92.94(15) . . ?
O8 Ni2 C32 132.23(16) 4_454 . ?
O7 Ni2 C32 31.26(14) . . ?
O9 Ni2 C32 94.64(14) 4_454 . ?
O6 Ni2 C32 30.65(14) . . ?
C40 Ni2 C32 114.95(16) 4_454 . ?
C2 C1 C6 121.2(4) . . ?
C2 C1 H1A 119.4 . . ?
C6 C1 H1A 119.4 . . ?
C1 C2 C3 120.9(4) . . ?
C1 C2 H2A 119.6 . . ?
C3 C2 H2A 119.6 . . ?
C2 C3 C4 118.3(4) . . ?
C2 C3 C8 122.0(4) . . ?
C4 C3 C8 119.7(4) . . ?
C5 C4 C3 120.4(4) . . ?
C5 C4 H4A 119.8 . . ?
C3 C4 H4A 119.8 . . ?
C4 C5 C6 120.7(4) . . ?
C4 C5 H5A 119.6 . . ?
C6 C5 H5A 119.6 . . ?
C1 C6 C5 118.5(4) . . ?
C1 C6 C7 120.0(4) . . ?
C5 C6 C7 121.4(4) . . ?
O1 C7 O2 120.6(4) . . ?
O1 C7 C6 120.3(4) . . ?
O2 C7 C6 119.1(4) . . ?
O1 C7 Ni1 59.3(2) . . ?
O2 C7 Ni1 61.4(2) . . ?
C6 C7 Ni1 175.3(3) . . ?
O5 C8 C3 121.5(5) . . ?
O5 C8 C9 118.6(5) . . ?
C3 C8 C9 119.9(4) . . ?
C10 C9 C14 119.9(4) . . ?
C10 C9 C8 122.2(5) . . ?
C14 C9 C8 117.4(4) . . ?
C9 C10 C11 119.9(5) . . ?
C9 C10 H10A 120.1 . . ?
C11 C10 H10A 120.1 . . ?
C12 C11 C10 120.4(5) . . ?
C12 C11 H11A 119.8 . . ?
C10 C11 H11A 119.8 . . ?
C11 C12 C13 119.0(4) . . ?
C11 C12 C15 121.9(5) . . ?
C13 C12 C15 118.8(4) . . ?
C14 C13 C12 120.7(5) . . ?
C14 C13 H13A 119.6 . . ?
C12 C13 H13A 119.6 . . ?
C13 C14 C9 119.9(5) . . ?
C13 C14 H14A 120.1 . . ?
C9 C14 H14A 120.1 . . ?
O3 C15 O4 120.2(4) . . ?
O3 C15 C12 120.3(5) . . ?
O4 C15 C12 119.5(4) . . ?
O3 C15 Ni1 63.2(3) . 2_554 ?
O4 C15 Ni1 57.2(2) . 2_554 ?
C12 C15 Ni1 173.3(4) . 2_554 ?
C18 C16 N1 109.5(7) . . ?
C18 C16 H16A 125.3 . . ?
N1 C16 H16A 125.3 . . ?
N1 C17 N2 112.0(6) . . ?
N1 C17 H17A 124.0 . . ?
N2 C17 H17A 124.0 . . ?
C16 C18 N2 106.8(6) . . ?
C16 C18 H18A 126.6 . . ?
N2 C18 H18A 126.6 . . ?
N2 C19 C20A 117.5(11) . . ?
N2 C19 C20 115.5(9) . . ?
C20A C19 C20 43.3(9) . . ?
N2 C19 H19A 108.4 . . ?
C20A C19 H19A 133.2 . . ?
C20 C19 H19A 108.4 . . ?
N2 C19 H19B 108.4 . . ?
C20A C19 H19B 67.1 . . ?
C20 C19 H19B 108.4 . . ?
H19A C19 H19B 107.5 . . ?
N2 C19 H19C 107.8 . . ?
C20A C19 H19C 107.7 . . ?
C20 C19 H19C 135.7 . . ?
H19A C19 H19C 63.9 . . ?
H19B C19 H19C 46.1 . . ?
N2 C19 H19D 106.5 . . ?
C20A C19 H19D 109.9 . . ?
C20 C19 H19D 69.8 . . ?
H19A C19 H19D 44.5 . . ?
H19B C19 H19D 141.4 . . ?
H19C C19 H19D 106.9 . . ?
C21 C20 C19 125.0(10) . . ?
C21 C20 H19D 156.4 . . ?
C19 C20 H19D 37.7 . . ?
C21 C20 H20A 106.1 . . ?
C19 C20 H20A 106.1 . . ?
H19D C20 H20A 96.1 . . ?
C21 C20 H20B 106.1 . . ?
C19 C20 H20B 106.1 . . ?
H19D C20 H20B 74.3 . . ?
H20A C20 H20B 106.3 . . ?
C21 C20 H21C 37.7 . . ?
C19 C20 H21C 155.4 . . ?
H19D C20 H21C 147.6 . . ?
H20A C20 H21C 97.3 . . ?
H20B C20 H21C 73.7 . . ?
C19 C20A C21 121.5(11) . . ?
C19 C20A H20C 106.9 . . ?
C21 C20A H20C 106.9 . . ?
C19 C20A H20D 106.9 . . ?
C21 C20A H20D 106.9 . . ?
H20C C20A H20D 106.7 . . ?
C22 C21 C20 127.8(9) . . ?
C22 C21 C20A 98.1(9) . . ?
C20 C21 C20A 42.8(9) . . ?
C22 C21 H21A 105.4 . . ?
C20 C21 H21A 105.4 . . ?
C20A C21 H21A 148.2 . . ?
C22 C21 H21B 105.4 . . ?
C20 C21 H21B 105.4 . . ?
C20A C21 H21B 87.8 . . ?
H21A C21 H21B 106.0 . . ?
C22 C21 H21C 112.1 . . ?
C20 C21 H21C 74.6 . . ?
C20A C21 H21C 115.2 . . ?
H21A C21 H21C 35.4 . . ?
H21B C21 H21C 131.6 . . ?
C22 C21 H21D 111.9 . . ?
C20 C21 H21D 113.7 . . ?
C20A C21 H21D 109.7 . . ?
H21A C21 H21D 81.3 . . ?
H21B C21 H21D 24.7 . . ?
H21C C21 H21D 109.5 . . ?
C21 C22 N3 114.1(6) . . ?
C21 C22 H22A 108.7 . . ?
N3 C22 H22A 108.7 . . ?
C21 C22 H22B 108.7 . . ?
N3 C22 H22B 108.7 . . ?
H22A C22 H22B 107.6 . . ?
N3 C23 N4 111.3(5) . . ?
N3 C23 H23A 124.4 . . ?
N4 C23 H23A 124.4 . . ?
C25 C24 N3 106.5(5) . . ?
C25 C24 H24A 126.8 . . ?
N3 C24 H24A 126.8 . . ?
C24 C25 N4 109.5(5) . . ?
C24 C25 H25A 125.3 . . ?
N4 C25 H25A 125.3 . . ?
C31 C26 C27 119.6(4) . . ?
C31 C26 C32 121.3(4) . . ?
C27 C26 C32 119.1(4) . . ?
C28 C27 C26 120.2(4) . . ?
C28 C27 H27A 119.9 . . ?
C26 C27 H27A 119.9 . . ?
C27 C28 C29 120.2(4) . . ?
C27 C28 H28A 119.9 . . ?
C29 C28 H28A 119.9 . . ?
C30 C29 C28 119.4(4) . . ?
C30 C29 C33 119.0(4) . . ?
C28 C29 C33 121.6(4) . . ?
C31 C30 C29 120.1(4) . . ?
C31 C30 H30A 120.0 . . ?
C29 C30 H30A 120.0 . . ?
C30 C31 C26 120.3(4) . . ?
C30 C31 H31A 119.8 . . ?
C26 C31 H31A 119.8 . . ?
O6 C32 O7 121.2(4) . . ?
O6 C32 C26 119.7(4) . . ?
O7 C32 C26 118.9(4) . . ?
O6 C32 Ni2 61.8(2) . . ?
O7 C32 Ni2 59.4(2) . . ?
C26 C32 Ni2 175.2(3) . . ?
O10 C33 C29 120.3(5) . . ?
O10 C33 C34 119.1(4) . . ?
C29 C33 C34 120.7(4) . . ?
C35 C34 C39 118.9(5) . . ?
C35 C34 C33 121.9(5) . . ?
C39 C34 C33 118.8(5) . . ?
C36 C35 C34 121.1(5) . . ?
C36 C35 H35A 119.4 . . ?
C34 C35 H35A 119.4 . . ?
C35 C36 C37 120.0(5) . . ?
C35 C36 H36A 120.0 . . ?
C37 C36 H36A 120.0 . . ?
C36 C37 C38 119.2(5) . . ?
C36 C37 C40 120.5(5) . . ?
C38 C37 C40 120.2(4) . . ?
C39 C38 C37 120.7(5) . . ?
C39 C38 H38A 119.6 . . ?
C37 C38 H38A 119.6 . . ?
C38 C39 C34 119.9(5) . . ?
C38 C39 H39A 120.0 . . ?
C34 C39 H39A 120.0 . . ?
O8 C40 O9 121.0(4) . . ?
O8 C40 C37 119.8(4) . . ?
O9 C40 C37 119.2(4) . . ?
O8 C40 Ni2 59.6(2) . 4 ?
O9 C40 Ni2 61.6(3) . 4 ?
C37 C40 Ni2 173.5(4) . 4 ?
N5 C41 N6 111.3(4) . . ?
N5 C41 H41A 124.3 . . ?
N6 C41 H41A 124.3 . . ?
C43 C42 N5 109.8(4) . . ?
C43 C42 H42A 125.1 . . ?
N5 C42 H42A 125.1 . . ?
C42 C43 N6 105.6(5) . . ?
C42 C43 H43A 127.2 . . ?
N6 C43 H43A 127.2 . . ?
N6 C44 C45 112.7(5) . . ?
N6 C44 H44A 109.0 . . ?
C45 C44 H44A 109.0 . . ?
N6 C44 H44B 109.0 . . ?
C45 C44 H44B 109.0 . . ?
H44A C44 H44B 107.8 . . ?
C44 C45 C46 113.2(5) . . ?
C44 C45 H45A 108.9 . . ?
C46 C45 H45A 108.9 . . ?
C44 C45 H45B 108.9 . . ?
C46 C45 H45B 108.9 . . ?
H45A C45 H45B 107.8 . . ?
C47 C46 C45 108.8(5) . . ?
C47 C46 H46A 109.9 . . ?
C45 C46 H46A 109.9 . . ?
C47 C46 H46B 109.9 . . ?
C45 C46 H46B 109.9 . . ?
H46A C46 H46B 108.3 . . ?
C46 C47 N7 114.3(5) . . ?
C46 C47 H47A 108.7 . . ?
N7 C47 H47A 108.7 . . ?
C46 C47 H47B 108.7 . . ?
N7 C47 H47B 108.7 . . ?
H47A C47 H47B 107.6 . . ?
N8 C48 N7 110.7(5) . . ?
N8 C48 H48A 124.6 . . ?
N7 C48 H48A 124.6 . . ?
N7 C49 C50 106.5(5) . . ?
N7 C49 H49A 126.8 . . ?
C50 C49 H49A 126.8 . . ?
C49 C50 N8 108.8(6) . . ?
C49 C50 H50A 125.6 . . ?
N8 C50 H50A 125.6 . . ?
C17 N1 C16 106.0(5) . . ?
C17 N1 Ni1 123.3(4) . . ?
C16 N1 Ni1 129.8(4) . . ?
C18 N2 C17 105.5(6) . . ?
C18 N2 C19 124.1(8) . . ?
C17 N2 C19 129.7(9) . . ?
C23 N3 C24 107.8(4) . . ?
C23 N3 C22 126.9(5) . . ?
C24 N3 C22 125.2(5) . . ?
C23 N4 C25 105.0(4) . . ?
C23 N4 Ni1 125.1(4) . 3_455 ?
C25 N4 Ni1 129.3(3) . 3_455 ?
C41 N5 C42 105.6(4) . . ?
C41 N5 Ni2 126.4(3) . . ?
C42 N5 Ni2 128.1(3) . . ?
C41 N6 C43 107.7(4) . . ?
C41 N6 C44 128.4(4) . . ?
C43 N6 C44 123.8(4) . . ?
C48 N7 C49 108.6(5) . . ?
C48 N7 C47 125.0(6) . . ?
C49 N7 C47 125.6(6) . . ?
C48 N8 C50 105.4(5) . . ?
C48 N8 Ni2 123.4(3) . 3 ?
C50 N8 Ni2 130.4(4) . 3 ?
C7 O1 Ni1 89.4(3) . . ?
C7 O2 Ni1 87.4(3) . . ?
C15 O3 Ni1 86.1(3) . 2_554 ?
C15 O4 Ni1 91.8(3) . 2_554 ?
C32 O6 Ni2 87.6(3) . . ?
C32 O7 Ni2 89.3(3) . . ?
C40 O8 Ni2 89.5(3) . 4 ?
C40 O9 Ni2 87.4(3) . 4 ?

loop_
_geom_bond_atom_site_label_1
_geom_bond_atom_site_label_2
_geom_bond_distance
_geom_bond_site_symmetry_2
_geom_bond_publ_flag
Ni1 N1 2.033(4) . ?
Ni1 N4 2.046(4) 3_545 ?
Ni1 O4 2.067(3) 2 ?
Ni1 O1 2.104(3) . ?
Ni1 O2 2.149(3) . ?
Ni1 O3 2.199(4) 2 ?
Ni1 C7 2.446(5) . ?
Ni1 C15 2.458(5) 2 ?
Ni2 N8 2.027(4) 3_445 ?
Ni2 N5 2.043(4) . ?
Ni2 O8 2.109(3) 4_454 ?
Ni2 O7 2.115(3) . ?
Ni2 O9 2.153(4) 4_454 ?
Ni2 O6 2.166(3) . ?
Ni2 C40 2.446(5) 4_454 ?
Ni2 C32 2.456(5) . ?
C1 C2 1.374(7) . ?
C1 C6 1.383(7) . ?
C1 H1A 0.9300 . ?
C2 C3 1.389(7) . ?
C2 H2A 0.9300 . ?
C3 C4 1.416(7) . ?
C3 C8 1.463(7) . ?
C4 C5 1.367(8) . ?
C4 H4A 0.9300 . ?
C5 C6 1.408(7) . ?
C5 H5A 0.9300 . ?
C6 C7 1.478(7) . ?
C7 O1 1.268(6) . ?
C7 O2 1.271(6) . ?
C8 O5 1.230(7) . ?
C8 C9 1.513(7) . ?
C9 C10 1.375(7) . ?
C9 C14 1.388(8) . ?
C10 C11 1.388(7) . ?
C10 H10A 0.9300 . ?
C11 C12 1.382(7) . ?
C11 H11A 0.9300 . ?
C12 C13 1.388(7) . ?
C12 C15 1.489(7) . ?
C13 C14 1.371(7) . ?
C13 H13A 0.9300 . ?
C14 H14A 0.9300 . ?
C15 O3 1.261(6) . ?
C15 O4 1.265(7) . ?
C15 Ni1 2.458(5) 2_554 ?
C16 C18 1.348(10) . ?
C16 N1 1.354(8) . ?
C16 H16A 0.9300 . ?
C17 N1 1.291(7) . ?
C17 N2 1.355(8) . ?
C17 H17A 0.9300 . ?
C18 N2 1.360(11) . ?
C18 H18A 0.9300 . ?
C19 N2 1.418(11) . ?
C19 C20A 1.479(10) . ?
C19 C20 1.511(9) . ?
C19 H19A 0.9700 . ?
C19 H19B 0.9700 . ?
C19 H19C 0.9700 . ?
C19 H19D 0.9700 . ?
C20 C21 1.467(8) . ?
C20 H19D 1.4874 . ?
C20 H20A 0.9700 . ?
C20 H20B 0.9700 . ?
C20 H21C 1.5292 . ?
C20A C21 1.548(10) . ?
C20A H20C 0.9700 . ?
C20A H20D 0.9700 . ?
C21 C22 1.459(11) . ?
C21 H21A 0.9700 . ?
C21 H21B 0.9700 . ?
C21 H21C 0.9699 . ?
C21 H21D 0.9699 . ?
C22 N3 1.490(7) . ?
C22 H22A 0.9700 . ?
C22 H22B 0.9700 . ?
C23 N3 1.319(7) . ?
C23 N4 1.339(6) . ?
C23 H23A 0.9300 . ?
C24 C25 1.348(8) . ?
C24 N3 1.367(7) . ?
C24 H24A 0.9300 . ?
C25 N4 1.375(7) . ?
C25 H25A 0.9300 . ?
C26 C31 1.382(7) . ?
C26 C27 1.393(7) . ?
C26 C32 1.507(7) . ?
C27 C28 1.367(7) . ?
C27 H27A 0.9300 . ?
C28 C29 1.398(6) . ?
C28 H28A 0.9300 . ?
C29 C30 1.387(7) . ?
C29 C33 1.493(7) . ?
C30 C31 1.379(7) . ?
C30 H30A 0.9300 . ?
C31 H31A 0.9300 . ?
C32 O6 1.253(6) . ?
C32 O7 1.275(6) . ?
C33 O10 1.221(7) . ?
C33 C34 1.500(7) . ?
C34 C35 1.384(7) . ?
C34 C39 1.391(7) . ?
C35 C36 1.378(7) . ?
C35 H35A 0.9300 . ?
C36 C37 1.385(7) . ?
C36 H36A 0.9300 . ?
C37 C38 1.386(8) . ?
C37 C40 1.496(7) . ?
C38 C39 1.385(8) . ?
C38 H38A 0.9300 . ?
C39 H39A 0.9300 . ?
C40 O8 1.258(6) . ?
C40 O9 1.260(6) . ?
C40 Ni2 2.446(5) 4 ?
C41 N5 1.315(6) . ?
C41 N6 1.337(6) . ?
C41 H41A 0.9300 . ?
C42 C43 1.354(8) . ?
C42 N5 1.377(6) . ?
C42 H42A 0.9300 . ?
C43 N6 1.373(6) . ?
C43 H43A 0.9300 . ?
C44 N6 1.462(7) . ?
C44 C45 1.495(9) . ?
C44 H44A 0.9700 . ?
C44 H44B 0.9700 . ?
C45 C46 1.521(9) . ?
C45 H45A 0.9700 . ?
C45 H45B 0.9700 . ?
C46 C47 1.491(9) . ?
C46 H46A 0.9700 . ?
C46 H46B 0.9700 . ?
C47 N7 1.510(9) . ?
C47 H47A 0.9700 . ?
C47 H47B 0.9700 . ?
C48 N8 1.311(7) . ?
C48 N7 1.317(7) . ?
C48 H48A 0.9300 . ?
C49 N7 1.329(9) . ?
C49 C50 1.345(10) . ?
C49 H49A 0.9300 . ?
C50 N8 1.368(7) . ?
C50 H50A 0.9300 . ?
N4 Ni1 2.046(4) 3_455 ?
N8 Ni2 2.027(4) 3 ?
O3 Ni1 2.199(4) 2_554 ?
O4 Ni1 2.067(3) 2_554 ?
O8 Ni2 2.109(3) 4 ?
O9 Ni2 2.153(4) 4 ?

loop_
_geom_torsion_atom_site_label_1
_geom_torsion_atom_site_label_2
_geom_torsion_atom_site_label_3
_geom_torsion_atom_site_label_4
_geom_torsion
_geom_torsion_site_symmetry_1
_geom_torsion_site_symmetry_2
_geom_torsion_site_symmetry_3
_geom_torsion_site_symmetry_4
_geom_torsion_publ_flag
C6 C1 C2 C3 -1.4(8) . . . . ?
C1 C2 C3 C4 0.9(8) . . . . ?
C1 C2 C3 C8 -177.1(5) . . . . ?
C2 C3 C4 C5 0.7(8) . . . . ?
C8 C3 C4 C5 178.7(5) . . . . ?
C3 C4 C5 C6 -1.7(8) . . . . ?
C2 C1 C6 C5 0.4(7) . . . . ?
C2 C1 C6 C7 -176.4(5) . . . . ?
C4 C5 C6 C1 1.2(8) . . . . ?
C4 C5 C6 C7 178.0(5) . . . . ?
C1 C6 C7 O1 156.8(5) . . . . ?
C5 C6 C7 O1 -19.9(7) . . . . ?
C1 C6 C7 O2 -21.9(7) . . . . ?
C5 C6 C7 O2 161.4(5) . . . . ?
C1 C6 C7 Ni1 72(4) . . . . ?
C5 C6 C7 Ni1 -104(4) . . . . ?
N1 Ni1 C7 O1 -0.6(4) . . . . ?
N4 Ni1 C7 O1 -102.6(3) 3_545 . . . ?
O4 Ni1 C7 O1 152.1(3) 2 . . . ?
O2 Ni1 C7 O1 176.0(4) . . . . ?
O3 Ni1 C7 O1 96.8(3) 2 . . . ?
C15 Ni1 C7 O1 121.3(3) 2 . . . ?
N1 Ni1 C7 O2 -176.7(3) . . . . ?
N4 Ni1 C7 O2 81.4(3) 3_545 . . . ?
O4 Ni1 C7 O2 -23.9(4) 2 . . . ?
O1 Ni1 C7 O2 -176.0(4) . . . . ?
O3 Ni1 C7 O2 -79.3(3) 2 . . . ?
C15 Ni1 C7 O2 -54.8(3) 2 . . . ?
N1 Ni1 C7 C6 87(4) . . . . ?
N4 Ni1 C7 C6 -15(4) 3_545 . . . ?
O4 Ni1 C7 C6 -121(4) 2 . . . ?
O1 Ni1 C7 C6 87(4) . . . . ?
O2 Ni1 C7 C6 -97(4) . . . . ?
O3 Ni1 C7 C6 -176(4) 2 . . . ?
C15 Ni1 C7 C6 -152(4) 2 . . . ?
C2 C3 C8 O5 151.4(6) . . . . ?
C4 C3 C8 O5 -26.6(8) . . . . ?
C2 C3 C8 C9 -27.3(8) . . . . ?
C4 C3 C8 C9 154.7(5) . . . . ?
O5 C8 C9 C10 -42.7(8) . . . . ?
C3 C8 C9 C10 136.1(5) . . . . ?
O5 C8 C9 C14 129.5(6) . . . . ?
C3 C8 C9 C14 -51.7(7) . . . . ?
C14 C9 C10 C11 -3.3(7) . . . . ?
C8 C9 C10 C11 168.7(5) . . . . ?
C9 C10 C11 C12 -0.3(8) . . . . ?
C10 C11 C12 C13 1.9(8) . . . . ?
C10 C11 C12 C15 -172.2(5) . . . . ?
C11 C12 C13 C14 0.1(8) . . . . ?
C15 C12 C13 C14 174.4(5) . . . . ?
C12 C13 C14 C9 -3.7(8) . . . . ?
C10 C9 C14 C13 5.3(8) . . . . ?
C8 C9 C14 C13 -167.1(5) . . . . ?
C11 C12 C15 O3 2.2(7) . . . . ?
C13 C12 C15 O3 -171.9(4) . . . . ?
C11 C12 C15 O4 -179.5(5) . . . . ?
C13 C12 C15 O4 6.4(7) . . . . ?
C11 C12 C15 Ni1 122(3) . . . 2_554 ?
C13 C12 C15 Ni1 -52(4) . . . 2_554 ?
N1 C16 C18 N2 3.7(8) . . . . ?
N2 C19 C20 C21 58.2(17) . . . . ?
C20A C19 C20 C21 -45.6(13) . . . . ?
N2 C19 C20A C21 -58(2) . . . . ?
C20 C19 C20A C21 40.6(12) . . . . ?
C19 C20 C21 C22 98.4(15) . . . . ?
C19 C20 C21 C20A 43.5(12) . . . . ?
C19 C20A C21 C22 178.2(16) . . . . ?
C19 C20A C21 C20 -42.5(12) . . . . ?
C20 C21 C22 N3 24.4(14) . . . . ?
C20A C21 C22 N3 58.6(12) . . . . ?
N3 C24 C25 N4 0.3(7) . . . . ?
C31 C26 C27 C28 4.4(7) . . . . ?
C32 C26 C27 C28 -173.2(4) . . . . ?
C26 C27 C28 C29 -4.6(7) . . . . ?
C27 C28 C29 C30 1.4(8) . . . . ?
C27 C28 C29 C33 -176.7(5) . . . . ?
C28 C29 C30 C31 2.0(8) . . . . ?
C33 C29 C30 C31 -179.9(5) . . . . ?
C29 C30 C31 C26 -2.1(8) . . . . ?
C27 C26 C31 C30 -1.1(8) . . . . ?
C32 C26 C31 C30 176.5(5) . . . . ?
C31 C26 C32 O6 162.6(5) . . . . ?
C27 C26 C32 O6 -19.9(7) . . . . ?
C31 C26 C32 O7 -21.3(7) . . . . ?
C27 C26 C32 O7 156.3(4) . . . . ?
C31 C26 C32 Ni2 -90(4) . . . . ?
C27 C26 C32 Ni2 87(4) . . . . ?
N8 Ni2 C32 O6 179.4(3) 3_445 . . . ?
N5 Ni2 C32 O6 82.5(3) . . . . ?
O8 Ni2 C32 O6 -24.1(4) 4_454 . . . ?
O7 Ni2 C32 O6 -178.8(4) . . . . ?
O9 Ni2 C32 O6 -79.7(3) 4_454 . . . ?
C40 Ni2 C32 O6 -55.4(3) 4_454 . . . ?
N8 Ni2 C32 O7 -1.9(3) 3_445 . . . ?
N5 Ni2 C32 O7 -98.7(3) . . . . ?
O8 Ni2 C32 O7 154.6(3) 4_454 . . . ?
O9 Ni2 C32 O7 99.0(3) 4_454 . . . ?
O6 Ni2 C32 O7 178.8(4) . . . . ?
C40 Ni2 C32 O7 123.4(3) 4_454 . . . ?
N8 Ni2 C32 C26 70(4) 3_445 . . . ?
N5 Ni2 C32 C26 -27(4) . . . . ?
O8 Ni2 C32 C26 -134(4) 4_454 . . . ?
O7 Ni2 C32 C26 71(4) . . . . ?
O9 Ni2 C32 C26 171(4) 4_454 . . . ?
O6 Ni2 C32 C26 -110(4) . . . . ?
C40 Ni2 C32 C26 -165(4) 4_454 . . . ?
C30 C29 C33 O10 -27.3(8) . . . . ?
C28 C29 C33 O10 150.8(6) . . . . ?
C30 C29 C33 C34 152.9(5) . . . . ?
C28 C29 C33 C34 -29.0(8) . . . . ?
O10 C33 C34 C35 138.0(6) . . . . ?
C29 C33 C34 C35 -42.2(7) . . . . ?
O10 C33 C34 C39 -35.0(8) . . . . ?
C29 C33 C34 C39 144.8(5) . . . . ?
C39 C34 C35 C36 2.9(8) . . . . ?
C33 C34 C35 C36 -170.2(5) . . . . ?
C34 C35 C36 C37 -3.8(8) . . . . ?
C35 C36 C37 C38 1.3(8) . . . . ?
C35 C36 C37 C40 177.2(5) . . . . ?
C36 C37 C38 C39 2.1(8) . . . . ?
C40 C37 C38 C39 -173.8(5) . . . . ?
C37 C38 C39 C34 -3.0(9) . . . . ?
C35 C34 C39 C38 0.5(8) . . . . ?
C33 C34 C39 C38 173.8(5) . . . . ?
C36 C37 C40 O8 -2.4(7) . . . . ?
C38 C37 C40 O8 173.5(5) . . . . ?
C36 C37 C40 O9 -179.9(4) . . . . ?
C38 C37 C40 O9 -4.0(7) . . . . ?
C36 C37 C40 Ni2 -85(3) . . . 4 ?
C38 C37 C40 Ni2 91(3) . . . 4 ?
N5 C42 C43 N6 0.2(6) . . . . ?
N6 C44 C45 C46 73.9(6) . . . . ?
C44 C45 C46 C47 -179.1(5) . . . . ?
C45 C46 C47 N7 -167.0(6) . . . . ?
N7 C49 C50 N8 -1.8(9) . . . . ?
N2 C17 N1 C16 -0.6(7) . . . . ?
N2 C17 N1 Ni1 169.9(4) . . . . ?
C18 C16 N1 C17 -1.9(7) . . . . ?
C18 C16 N1 Ni1 -171.6(5) . . . . ?
N4 Ni1 N1 C17 126.3(4) 3_545 . . . ?
O4 Ni1 N1 C17 -134.5(4) 2 . . . ?
O1 Ni1 N1 C17 24.7(4) . . . . ?
O2 Ni1 N1 C17 19.8(8) . . . . ?
O3 Ni1 N1 C17 -72.7(4) 2 . . . ?
C7 Ni1 N1 C17 25.1(5) . . . . ?
C15 Ni1 N1 C17 -103.4(4) 2 . . . ?
N4 Ni1 N1 C16 -65.6(5) 3_545 . . . ?
O4 Ni1 N1 C16 33.5(5) 2 . . . ?
O1 Ni1 N1 C16 -167.2(5) . . . . ?
O2 Ni1 N1 C16 -172.1(5) . . . . ?
O3 Ni1 N1 C16 95.4(5) 2 . . . ?
C7 Ni1 N1 C16 -166.9(5) . . . . ?
C15 Ni1 N1 C16 64.7(5) 2 . . . ?
C16 C18 N2 C17 -3.9(8) . . . . ?
C16 C18 N2 C19 167.7(8) . . . . ?
N1 C17 N2 C18 2.9(7) . . . . ?
N1 C17 N2 C19 -168.1(7) . . . . ?
C20A C19 N2 C18 138.7(11) . . . . ?
C20 C19 N2 C18 90.1(12) . . . . ?
C20A C19 N2 C17 -51.9(15) . . . . ?
C20 C19 N2 C17 -100.5(12) . . . . ?
N4 C23 N3 C24 1.8(6) . . . . ?
N4 C23 N3 C22 177.0(5) . . . . ?
C25 C24 N3 C23 -1.3(6) . . . . ?
C25 C24 N3 C22 -176.5(5) . . . . ?
C21 C22 N3 C23 -105.9(8) . . . . ?
C21 C22 N3 C24 68.4(9) . . . . ?
N3 C23 N4 C25 -1.6(6) . . . . ?
N3 C23 N4 Ni1 -173.0(3) . . . 3_455 ?
C24 C25 N4 C23 0.7(6) . . . . ?
C24 C25 N4 Ni1 171.7(4) . . . 3_455 ?
N6 C41 N5 C42 -1.1(5) . . . . ?
N6 C41 N5 Ni2 178.8(3) . . . . ?
C43 C42 N5 C41 0.5(6) . . . . ?
C43 C42 N5 Ni2 -179.4(3) . . . . ?
N8 Ni2 N5 C41 -167.8(4) 3_445 . . . ?
O8 Ni2 N5 C41 93.7(4) 4_454 . . . ?
O7 Ni2 N5 C41 -71.3(4) . . . . ?
O9 Ni2 N5 C41 72.9(6) 4_454 . . . ?
O6 Ni2 N5 C41 -9.8(4) . . . . ?
C40 Ni2 N5 C41 86.7(4) 4_454 . . . ?
C32 Ni2 N5 C41 -40.2(4) . . . . ?
N8 Ni2 N5 C42 12.0(4) 3_445 . . . ?
O8 Ni2 N5 C42 -86.5(4) 4_454 . . . ?
O7 Ni2 N5 C42 108.5(4) . . . . ?
O9 Ni2 N5 C42 -107.3(5) 4_454 . . . ?
O6 Ni2 N5 C42 170.0(4) . . . . ?
C40 Ni2 N5 C42 -93.5(4) 4_454 . . . ?
C32 Ni2 N5 C42 139.6(4) . . . . ?
N5 C41 N6 C43 1.2(6) . . . . ?
N5 C41 N6 C44 -179.9(5) . . . . ?
C42 C43 N6 C41 -0.9(6) . . . . ?
C42 C43 N6 C44 -179.8(5) . . . . ?
C45 C44 N6 C41 -113.3(6) . . . . ?
C45 C44 N6 C43 65.4(7) . . . . ?
N8 C48 N7 C49 -0.4(8) . . . . ?
N8 C48 N7 C47 169.8(6) . . . . ?
C50 C49 N7 C48 1.4(9) . . . . ?
C50 C49 N7 C47 -168.8(6) . . . . ?
C46 C47 N7 C48 56.9(9) . . . . ?
C46 C47 N7 C49 -134.5(7) . . . . ?
N7 C48 N8 C50 -0.7(7) . . . . ?
N7 C48 N8 Ni2 -170.9(4) . . . 3 ?
C49 C50 N8 C48 1.5(8) . . . . ?
C49 C50 N8 Ni2 170.8(5) . . . 3 ?
O2 C7 O1 Ni1 4.0(5) . . . . ?
C6 C7 O1 Ni1 -174.6(4) . . . . ?
N1 Ni1 O1 C7 179.5(3) . . . . ?
N4 Ni1 O1 C7 81.6(3) 3_545 . . . ?
O4 Ni1 O1 C7 -56.5(5) 2 . . . ?
O2 Ni1 O1 C7 -2.3(3) . . . . ?
O3 Ni1 O1 C7 -86.3(3) 2 . . . ?
C15 Ni1 O1 C7 -75.8(3) 2 . . . ?
O1 C7 O2 Ni1 -4.0(4) . . . . ?
C6 C7 O2 Ni1 174.7(4) . . . . ?
N1 Ni1 O2 C7 7.8(6) . . . . ?
N4 Ni1 O2 C7 -99.8(3) 3_545 . . . ?
O4 Ni1 O2 C7 161.8(3) 2 . . . ?
O1 Ni1 O2 C7 2.3(3) . . . . ?
O3 Ni1 O2 C7 101.2(3) 2 . . . ?
C15 Ni1 O2 C7 131.4(3) 2 . . . ?
O4 C15 O3 Ni1 -4.8(5) . . . 2_554 ?
C12 C15 O3 Ni1 173.5(4) . . . 2_554 ?
O3 C15 O4 Ni1 5.1(5) . . . 2_554 ?
C12 C15 O4 Ni1 -173.2(4) . . . 2_554 ?
O7 C32 O6 Ni2 -1.2(4) . . . . ?
C26 C32 O6 Ni2 174.8(4) . . . . ?
N8 Ni2 O6 C32 -1.3(6) 3_445 . . . ?
N5 Ni2 O6 C32 -97.9(3) . . . . ?
O8 Ni2 O6 C32 161.9(3) 4_454 . . . ?
O7 Ni2 O6 C32 0.7(3) . . . . ?
O9 Ni2 O6 C32 101.2(3) 4_454 . . . ?
C40 Ni2 O6 C32 131.4(3) 4_454 . . . ?
O6 C32 O7 Ni2 1.3(5) . . . . ?
C26 C32 O7 Ni2 -174.8(4) . . . . ?
N8 Ni2 O7 C32 178.5(3) 3_445 . . . ?
N5 Ni2 O7 C32 84.1(3) . . . . ?
O8 Ni2 O7 C32 -54.9(5) 4_454 . . . ?
O9 Ni2 O7 C32 -84.7(3) 4_454 . . . ?
O6 Ni2 O7 C32 -0.7(3) . . . . ?
C40 Ni2 O7 C32 -74.7(3) 4_454 . . . ?
O9 C40 O8 Ni2 4.8(5) . . . 4 ?
C37 C40 O8 Ni2 -172.6(4) . . . 4 ?
O8 C40 O9 Ni2 -4.7(5) . . . 4 ?
C37 C40 O9 Ni2 172.7(4) . . . 4 ?
